data_7003442
loop_
_publ_author_name
'Ellis, David'
'McIntosh, Ruaraidh D.'
'Esquirolea, Susana'
'Vi\~nas, Clara'
'Rosair, Georgina M.'
'Teixidor, Francesc'
'Welch, Alan J.'

_publ_section_title
;
 New 13-vertex metallacarborane sandwich compounds; synthetic and
 structural studies
;
_journal_issue 8
_journal_name_full 'Dalton Transactions'
_journal_page_first 1009
_journal_page_last 1017
_journal_paper_doi 10.1039/b716169g
_journal_year 2008
_chemical_formula_moiety 'C4 H24 B20 Fe, C10 H16 N'
_chemical_formula_sum 'C14 H40 B20 Fe N'
_chemical_formula_weight 494.52
_chemical_name_systematic
;
?
;
_space_group_IT_number 14
_symmetry_cell_setting monoclinic
_symmetry_space_group_name_Hall '-P 2yn'
_symmetry_space_group_name_H-M 'P 1 21/n 1'
_atom_sites_solution_hydrogens geom
_atom_sites_solution_primary direct
_atom_sites_solution_secondary difmap
_audit_creation_method SHELXL-97
_cell_angle_alpha 90.00
_cell_angle_beta 99.765(10)
_cell_angle_gamma 90.00
_cell_formula_units_Z 4
_cell_length_a 17.559(3)
_cell_length_b 7.5023(12)
_cell_length_c 20.871(3)
_cell_measurement_reflns_used 3790
_cell_measurement_temperature 100(2)
_cell_measurement_theta_max 23.078
_cell_measurement_theta_min 2.807
_cell_volume 2709.6(7)
_computing_cell_refinement 'Bruker SMART'
_computing_data_collection 'Bruker SMART'
_computing_data_reduction 'Bruker SAINT'
_computing_structure_refinement 'SHELXL-97 (Sheldrick, 1997)'
_computing_structure_solution 'SHELXS-97 (Sheldrick, 1990)'
_diffrn_ambient_temperature 100(2)
_diffrn_measured_fraction_theta_full 0.999
_diffrn_measured_fraction_theta_max 0.996
_diffrn_measurement_device_type 'Bruker X8 Apex2 CCD'
_diffrn_measurement_method 'phi and omega scans'
_diffrn_radiation_monochromator graphite
_diffrn_radiation_source 'fine-focus sealed tube'
_diffrn_radiation_type MoK\a
_diffrn_radiation_wavelength 0.71073
_diffrn_reflns_av_R_equivalents 0.1576
_diffrn_reflns_av_sigmaI/netI 0.1230
_diffrn_reflns_limit_h_max 24
_diffrn_reflns_limit_h_min -24
_diffrn_reflns_limit_k_max 10
_diffrn_reflns_limit_k_min -10
_diffrn_reflns_limit_l_max 28
_diffrn_reflns_limit_l_min -29
_diffrn_reflns_number 68196
_diffrn_reflns_theta_full 25.00
_diffrn_reflns_theta_max 30.09
_diffrn_reflns_theta_min 2.81
_diffrn_standards_decay_% 0
_diffrn_standards_interval_count 0
_diffrn_standards_interval_time 0
_diffrn_standards_number 0
_exptl_absorpt_coefficient_mu 0.565
_exptl_absorpt_correction_T_max 0.934
_exptl_absorpt_correction_T_min 0.763
_exptl_absorpt_correction_type multi-scan
_exptl_absorpt_process_details 'SADABS (Shedrick, 2002)'
_exptl_crystal_colour red
_exptl_crystal_density_diffrn 1.212
_exptl_crystal_density_method 'not measured'
_exptl_crystal_description block
_exptl_crystal_F_000 1028
_exptl_crystal_size_max 0.22
_exptl_crystal_size_mid 0.15
_exptl_crystal_size_min 0.12
_refine_diff_density_max 0.502
_refine_diff_density_min -0.661
_refine_diff_density_rms 0.102
_refine_ls_extinction_method none
_refine_ls_goodness_of_fit_ref 0.999
_refine_ls_hydrogen_treatment mixed
_refine_ls_matrix_type full
_refine_ls_number_parameters 393
_refine_ls_number_reflns 7944
_refine_ls_number_restraints 0
_refine_ls_restrained_S_all 0.999
_refine_ls_R_factor_all 0.1296
_refine_ls_R_factor_gt 0.0558
_refine_ls_shift/su_max 0.000
_refine_ls_shift/su_mean 0.000
_refine_ls_structure_factor_coef Fsqd
_refine_ls_weighting_details 'calc w=1/[\s^2^(Fo^2^)+(0.0592P)^2^+0.0000P] where P=(Fo^2^+2Fc^2^)/3'
_refine_ls_weighting_scheme calc
_refine_ls_wR_factor_gt 0.1084
_refine_ls_wR_factor_ref 0.1362
_reflns_number_gt 4578
_reflns_number_total 7944
_reflns_threshold_expression >2sigma(I)
_cod_data_source_file b716169g.txt
_cod_data_source_block 8
_cod_depositor_comments
;
The following automatic conversions were performed:
'_symmetry_cell_setting' value 'Monoclinic' changed to 'monoclinic'
according to '/home/saulius/struct/CIF-dictionaries/cif_core.dic'
dictionary named 'cif_core.dic' version 2.4.1 from 2010-06-29.

Automatic conversion script
Id: cif_fix_enum 1527 2010-12-29 10:47:43Z saulius 
;
_cod_original_cell_volume 2709.5(8)
_cod_original_sg_symbol_H-M P2(1)/n
_cod_database_code 7003442

loop_
_symmetry_equiv_pos_as_xyz
'x, y, z'
'-x+1/2, y+1/2, -z+1/2'
'-x, -y, -z'
'x-1/2, -y-1/2, z-1/2'

loop_
_atom_site_label
_atom_site_type_symbol
_atom_site_fract_x
_atom_site_fract_y
_atom_site_fract_z
_atom_site_U_iso_or_equiv
_atom_site_adp_type
_atom_site_occupancy
_atom_site_symmetry_multiplicity
_atom_site_calc_flag
_atom_site_refinement_flags
_atom_site_disorder_assembly
_atom_site_disorder_group
Fe4 Fe 0.20264(2) 0.97242(5) 0.025922(16) 0.01243(10) Uani 1 1 d . . .
C1A C 0.18776(15) 0.8340(4) 0.10823(12) 0.0163(6) Uani 1 1 d . . .
H1C H 0.1891(15) 0.708(4) 0.1129(12) 0.020 Uiso 1 1 d . . .
B2A B 0.10893(18) 0.9267(4) 0.08955(14) 0.0165(6) Uani 1 1 d . . .
H2C H 0.0570(15) 0.841(3) 0.0759(12) 0.020 Uiso 1 1 d . . .
B3A B 0.26689(17) 0.9229(4) 0.12847(13) 0.0154(6) Uani 1 1 d . . .
H3C H 0.3201(15) 0.838(3) 0.1422(12) 0.018 Uiso 1 1 d . . .
B5A B 0.17638(17) 0.9708(4) 0.17436(14) 0.0168(6) Uani 1 1 d . . .
H5C H 0.1668(15) 0.891(4) 0.2141(12) 0.020 Uiso 1 1 d . . .
B6A B 0.11078(17) 1.1483(4) 0.05367(14) 0.0150(6) Uani 1 1 d . . .
H6C H 0.0666(14) 1.188(3) 0.0146(12) 0.018 Uiso 1 1 d . . .
B7A B 0.27845(17) 1.1443(4) 0.09720(14) 0.0155(6) Uani 1 1 d . . .
H7C H 0.3342(15) 1.174(3) 0.0833(12) 0.019 Uiso 1 1 d . . .
B8A B 0.26520(17) 1.1175(4) 0.17849(14) 0.0166(6) Uani 1 1 d . . .
H8C H 0.3146(15) 1.116(4) 0.2191(12) 0.020 Uiso 1 1 d . . .
B9A B 0.09487(17) 1.1215(4) 0.13437(14) 0.0150(6) Uani 1 1 d . . .
H9C H 0.0377(15) 1.121(4) 0.1459(12) 0.018 Uiso 1 1 d . . .
C10A C 0.19773(14) 1.2438(3) 0.06012(12) 0.0141(5) Uani 1 1 d . . .
H10C H 0.2031(14) 1.326(4) 0.0277(12) 0.017 Uiso 1 1 d . . .
B11A B 0.17525(17) 1.2102(4) 0.18629(14) 0.0168(6) Uani 1 1 d . . .
H11C H 0.1679(14) 1.258(4) 0.2356(12) 0.020 Uiso 1 1 d . . .
B12A B 0.13643(17) 1.3173(4) 0.11151(14) 0.0166(6) Uani 1 1 d . . .
H12C H 0.1081(15) 1.444(4) 0.1035(12) 0.020 Uiso 1 1 d . . .
B13A B 0.23672(17) 1.3157(4) 0.13824(14) 0.0165(6) Uani 1 1 d . . .
H13C H 0.2668(15) 1.449(4) 0.1463(12) 0.020 Uiso 1 1 d . . .
C1B C 0.11879(15) 0.9117(4) -0.05249(12) 0.0168(6) Uani 1 1 d . . .
H1D H 0.0645(16) 0.932(4) -0.0560(12) 0.020 Uiso 1 1 d . . .
B2B B 0.15093(18) 0.7266(4) -0.03142(14) 0.0195(7) Uani 1 1 d . . .
H2D H 0.1041(15) 0.612(4) -0.0170(12) 0.023 Uiso 1 1 d . . .
B3B B 0.16289(17) 1.0671(4) -0.07794(14) 0.0169(6) Uani 1 1 d . . .
H3D H 0.1298(15) 1.198(4) -0.0935(12) 0.020 Uiso 1 1 d . . .
B5B B 0.15547(18) 0.8294(4) -0.11970(14) 0.0182(6) Uani 1 1 d . . .
H5D H 0.1098(15) 0.800(4) -0.1622(12) 0.022 Uiso 1 1 d . . .
B6B B 0.25403(18) 0.7141(4) -0.00071(14) 0.0179(6) Uani 1 1 d . . .
H6D H 0.2721(15) 0.618(4) 0.0408(12) 0.021 Uiso 1 1 d . . .
B7B B 0.26650(17) 1.0792(4) -0.04965(14) 0.0153(6) Uani 1 1 d . . .
H7D H 0.2887(14) 1.216(4) -0.0387(12) 0.018 Uiso 1 1 d . . .
B8B B 0.23001(17) 1.0084(4) -0.12948(14) 0.0167(6) Uani 1 1 d . . .
H8D H 0.2276(15) 1.105(4) -0.1743(12) 0.020 Uiso 1 1 d . . .
B9B B 0.21786(18) 0.6372(4) -0.07974(15) 0.0193(7) Uani 1 1 d . . .
H9D H 0.2046(15) 0.497(4) -0.0921(13) 0.023 Uiso 1 1 d . . .
C10B C 0.30538(15) 0.8962(4) -0.01135(12) 0.0163(6) Uani 1 1 d . . .
H10D H 0.3506(15) 0.915(4) 0.0200(13) 0.020 Uiso 1 1 d . . .
B11B B 0.25204(18) 0.7799(4) -0.13510(14) 0.0181(6) Uani 1 1 d . . .
H11D H 0.2581(14) 0.728(4) -0.1836(12) 0.022 Uiso 1 1 d . . .
B12B B 0.31262(18) 0.7151(4) -0.06135(14) 0.0188(7) Uani 1 1 d . . .
H12D H 0.3634(15) 0.623(4) -0.0557(12) 0.023 Uiso 1 1 d . . .
B13B B 0.31946(18) 0.9313(4) -0.09074(14) 0.0188(7) Uani 1 1 d . . .
H13D H 0.3762(15) 0.980(4) -0.1005(13) 0.023 Uiso 1 1 d . . .
C1 C -0.02097(15) 0.9451(3) 0.29813(12) 0.0177(6) Uani 1 1 d . . .
C2 C -0.09182(15) 1.0243(3) 0.30057(12) 0.0180(5) Uani 1 1 d . . .
H2A H -0.1339 1.0051 0.2661 0.022 Uiso 1 1 calc R . .
C3 C -0.10204(16) 1.1314(4) 0.35278(13) 0.0227(6) Uani 1 1 d . . .
H3A H -0.1508 1.1855 0.3537 0.027 Uiso 1 1 calc R . .
C4 C -0.04132(17) 1.1594(4) 0.40349(14) 0.0264(7) Uani 1 1 d . . .
H4A H -0.0485 1.2307 0.4396 0.032 Uiso 1 1 calc R . .
C5 C 0.03022(18) 1.0825(4) 0.40108(14) 0.0308(7) Uani 1 1 d . . .
H5A H 0.0722 1.1022 0.4355 0.037 Uiso 1 1 calc R . .
C6 C 0.04043(16) 0.9771(4) 0.34863(14) 0.0267(7) Uani 1 1 d . . .
H6A H 0.0896 0.9263 0.3471 0.032 Uiso 1 1 calc R . .
C7 C -0.00808(16) 0.8317(4) 0.24146(13) 0.0217(6) Uani 1 1 d . . .
H7A H 0.0467 0.8436 0.2362 0.026 Uiso 1 1 calc R . .
H7B H -0.0402 0.8797 0.2016 0.026 Uiso 1 1 calc R . .
C8 C 0.01413(9) 0.5541(2) 0.30934(7) 0.0236(6) Uani 1 1 d . . .
H8A H 0.0049 0.4252 0.3090 0.035 Uiso 1 1 calc R . .
H8B H -0.0060 0.6082 0.3458 0.035 Uiso 1 1 calc R . .
H8E H 0.0698 0.5769 0.3141 0.035 Uiso 1 1 calc R . .
N1 N -0.02633(9) 0.6340(2) 0.24647(7) 0.0184(5) Uani 1 1 d R . .
C10 C 0.00169(13) 0.5399(3) 0.19149(7) 0.0280(7) Uani 1 1 d R . .
H10F H -0.0085 0.4120 0.1940 0.042 Uiso 1 1 d R . .
H10G H 0.0574 0.5596 0.1945 0.042 Uiso 1 1 d R . .
H10H H -0.0254 0.5869 0.1500 0.042 Uiso 1 1 d R . .
C9 C -0.11153(14) 0.6041(4) 0.24206(13) 0.0214(6) Uani 1 1 d . . .
H9A H -0.1387 0.6493 0.2003 0.032 Uiso 1 1 calc R . .
H9B H -0.1298 0.6671 0.2777 0.032 Uiso 1 1 calc R . .
H9E H -0.1217 0.4762 0.2453 0.032 Uiso 1 1 calc R . .

loop_
_atom_site_aniso_label
_atom_site_aniso_U_11
_atom_site_aniso_U_22
_atom_site_aniso_U_33
_atom_site_aniso_U_23
_atom_site_aniso_U_13
_atom_site_aniso_U_12
Fe4 0.01333(18) 0.01090(18) 0.01281(17) 0.00031(15) 0.00154(13) -0.00033(16)
C1A 0.0240(14) 0.0125(13) 0.0127(12) 0.0027(10) 0.0041(11) -0.0010(11)
B2A 0.0201(15) 0.0175(16) 0.0125(14) 0.0001(12) 0.0042(12) 0.0010(12)
B3A 0.0187(15) 0.0159(16) 0.0114(13) 0.0008(11) 0.0022(11) 0.0004(12)
B5A 0.0185(14) 0.0166(15) 0.0155(13) -0.0012(13) 0.0036(11) -0.0023(13)
B6A 0.0157(15) 0.0131(15) 0.0159(14) -0.0017(12) 0.0019(12) 0.0002(12)
B7A 0.0144(14) 0.0152(15) 0.0169(15) -0.0005(12) 0.0024(12) -0.0015(12)
B8A 0.0190(15) 0.0164(16) 0.0138(14) -0.0028(12) 0.0009(12) 0.0017(12)
B9A 0.0148(15) 0.0158(16) 0.0148(14) -0.0012(12) 0.0037(11) 0.0013(12)
C10A 0.0195(14) 0.0109(13) 0.0123(12) 0.0003(10) 0.0037(10) -0.0001(10)
B11A 0.0182(15) 0.0161(16) 0.0163(14) -0.0004(12) 0.0037(12) 0.0014(12)
B12A 0.0177(15) 0.0162(16) 0.0162(14) -0.0003(12) 0.0036(12) -0.0012(12)
B13A 0.0191(15) 0.0151(16) 0.0150(14) -0.0003(12) 0.0018(12) -0.0005(12)
C1B 0.0148(13) 0.0200(14) 0.0143(12) -0.0034(11) -0.0013(10) -0.0003(11)
B2B 0.0212(16) 0.0222(17) 0.0147(14) -0.0025(13) 0.0020(12) -0.0015(13)
B3B 0.0164(15) 0.0192(17) 0.0151(14) -0.0014(12) 0.0026(11) -0.0019(12)
B5B 0.0211(16) 0.0174(16) 0.0163(15) -0.0005(12) 0.0037(12) -0.0027(13)
B6B 0.0205(16) 0.0140(15) 0.0190(15) -0.0001(12) 0.0031(12) -0.0005(12)
B7B 0.0176(15) 0.0139(15) 0.0150(14) 0.0005(12) 0.0045(12) -0.0019(12)
B8B 0.0181(14) 0.0167(17) 0.0156(14) 0.0001(12) 0.0035(11) -0.0001(12)
B9B 0.0225(16) 0.0146(16) 0.0206(16) 0.0014(12) 0.0033(13) 0.0002(13)
C10B 0.0161(13) 0.0161(14) 0.0166(13) -0.0008(10) 0.0024(11) 0.0018(11)
B11B 0.0214(16) 0.0185(16) 0.0148(14) -0.0037(12) 0.0040(12) -0.0004(13)
B12B 0.0215(16) 0.0161(16) 0.0188(15) -0.0044(12) 0.0033(12) 0.0026(13)
B13B 0.0216(16) 0.0213(18) 0.0145(14) -0.0035(12) 0.0058(12) -0.0019(13)
C1 0.0219(14) 0.0118(14) 0.0206(13) 0.0008(11) 0.0065(11) -0.0010(11)
C2 0.0226(13) 0.0139(13) 0.0175(12) 0.0018(11) 0.0029(10) -0.0014(11)
C3 0.0245(15) 0.0176(15) 0.0274(15) 0.0005(12) 0.0082(12) -0.0012(12)
C4 0.0370(18) 0.0195(16) 0.0227(15) -0.0027(12) 0.0048(13) -0.0036(13)
C5 0.0321(17) 0.0237(17) 0.0319(17) -0.0034(13) -0.0080(14) -0.0025(13)
C6 0.0201(14) 0.0212(15) 0.0369(17) -0.0023(13) -0.0003(12) 0.0023(12)
C7 0.0252(15) 0.0166(15) 0.0254(15) 0.0039(12) 0.0106(12) -0.0011(12)
C8 0.0199(14) 0.0233(16) 0.0265(14) 0.0063(12) 0.0011(11) 0.0020(12)
N1 0.0181(11) 0.0172(12) 0.0210(12) 0.0001(9) 0.0067(9) 0.0003(9)
C10 0.0302(16) 0.0261(16) 0.0311(16) -0.0076(14) 0.0147(13) 0.0009(14)
C9 0.0165(14) 0.0225(15) 0.0255(15) -0.0012(12) 0.0044(11) -0.0008(11)

loop_
_atom_type_symbol
_atom_type_description
_atom_type_scat_dispersion_real
_atom_type_scat_dispersion_imag
_atom_type_scat_source
C C 0.0033 0.0016 'International Tables Vol C Tables 4.2.6.8 and 6.1.1.4'
H H 0.0000 0.0000 'International Tables Vol C Tables 4.2.6.8 and 6.1.1.4'
B B 0.0013 0.0007 'International Tables Vol C Tables 4.2.6.8 and 6.1.1.4'
N N 0.0061 0.0033 'International Tables Vol C Tables 4.2.6.8 and 6.1.1.4'
Fe Fe 0.3463 0.8444 'International Tables Vol C Tables 4.2.6.8 and 6.1.1.4'

loop_
_geom_angle_atom_site_label_1
_geom_angle_atom_site_label_2
_geom_angle_atom_site_label_3
_geom_angle
_geom_angle_site_symmetry_1
_geom_angle_site_symmetry_3
_geom_angle_publ_flag
C1B Fe4 C1A 112.11(11) . . ?
C1B Fe4 C10B 100.58(10) . . ?
C1A Fe4 C10B 113.49(10) . . ?
C1B Fe4 C10A 114.03(10) . . ?
C1A Fe4 C10A 100.44(10) . . ?
C10B Fe4 C10A 116.77(10) . . ?
C1B Fe4 B7A 157.47(11) . . ?
C1A Fe4 B7A 83.17(11) . . ?
C10B Fe4 B7A 87.30(11) . . ?
C10A Fe4 B7A 44.67(10) . . ?
C1B Fe4 B7B 83.97(11) . . ?
C1A Fe4 B7B 156.79(11) . . ?
C10B Fe4 B7B 44.79(11) . . ?
C10A Fe4 B7B 87.04(10) . . ?
B7A Fe4 B7B 87.10(11) . . ?
C1B Fe4 B6A 83.47(11) . . ?
C1A Fe4 B6A 83.24(11) . . ?
C10B Fe4 B6A 158.99(11) . . ?
C10A Fe4 B6A 44.62(10) . . ?
B7A Fe4 B6A 82.02(11) . . ?
B7B Fe4 B6A 116.24(11) . . ?
C1B Fe4 B6B 82.85(11) . . ?
C1A Fe4 B6B 83.38(11) . . ?
C10B Fe4 B6B 44.56(11) . . ?
C10A Fe4 B6B 158.94(10) . . ?
B7A Fe4 B6B 116.38(11) . . ?
B7B Fe4 B6B 82.18(11) . . ?
B6A Fe4 B6B 155.64(11) . . ?
C1B Fe4 B3A 152.36(11) . . ?
C1A Fe4 B3A 41.09(10) . . ?
C10B Fe4 B3A 89.11(10) . . ?
C10A Fe4 B3A 83.37(10) . . ?
B7A Fe4 B3A 47.33(11) . . ?
B7B Fe4 B3A 119.67(11) . . ?
B6A Fe4 B3A 96.73(11) . . ?
B6B Fe4 B3A 86.32(11) . . ?
C1B Fe4 B3B 41.33(11) . . ?
C1A Fe4 B3B 152.78(11) . . ?
C10B Fe4 B3B 83.07(10) . . ?
C10A Fe4 B3B 89.87(10) . . ?
B7A Fe4 B3B 120.46(11) . . ?
B7B Fe4 B3B 47.53(11) . . ?
B6A Fe4 B3B 86.81(11) . . ?
B6B Fe4 B3B 96.01(11) . . ?
B3A Fe4 B3B 166.07(11) . . ?
C1B Fe4 B2B 40.78(11) . . ?
C1A Fe4 B2B 86.27(11) . . ?
C10B Fe4 B2B 83.13(11) . . ?
C10A Fe4 B2B 153.10(10) . . ?
B7A Fe4 B2B 161.59(11) . . ?
B7B Fe4 B2B 96.97(11) . . ?
B6A Fe4 B2B 111.69(11) . . ?
B6B Fe4 B2B 47.10(11) . . ?
B3A Fe4 B2B 116.59(11) . . ?
B3B Fe4 B2B 73.99(11) . . ?
C1B Fe4 B2A 86.61(11) . . ?
C1A Fe4 B2A 40.75(10) . . ?
C10B Fe4 B2A 152.68(11) . . ?
C10A Fe4 B2A 82.98(10) . . ?
B7A Fe4 B2A 96.04(11) . . ?
B7B Fe4 B2A 162.14(11) . . ?
B6A Fe4 B2A 47.35(11) . . ?
B6B Fe4 B2A 111.68(11) . . ?
B3A Fe4 B2A 73.90(11) . . ?
B3B Fe4 B2A 117.45(11) . . ?
B2B Fe4 B2A 85.60(11) . . ?
B3A C1A B2A 127.4(2) . . ?
B3A C1A B5A 75.43(18) . . ?
B2A C1A B5A 73.62(18) . . ?
B3A C1A Fe4 76.91(15) . . ?
B2A C1A Fe4 78.28(15) . . ?
B5A C1A Fe4 114.04(17) . . ?
B3A C1A H1C 113.5(16) . . ?
B2A C1A H1C 118.7(16) . . ?
B5A C1A H1C 120.3(16) . . ?
Fe4 C1A H1C 125.6(16) . . ?
C1A B2A B9A 116.0(2) . . ?
C1A B2A B6A 116.0(2) . . ?
B9A B2A B6A 58.68(16) . . ?
C1A B2A B5A 58.27(16) . . ?
B9A B2A B5A 60.51(16) . . ?
B6A B2A B5A 99.48(19) . . ?
C1A B2A Fe4 60.97(14) . . ?
B9A B2A Fe4 110.94(18) . . ?
B6A B2A Fe4 64.21(13) . . ?
B5A B2A Fe4 96.47(15) . . ?
C1A B2A H2C 117.9(13) . . ?
B9A B2A H2C 115.4(13) . . ?
B6A B2A H2C 119.4(13) . . ?
B5A B2A H2C 131.6(13) . . ?
Fe4 B2A H2C 124.9(13) . . ?
C1A B3A B8A 114.2(2) . . ?
C1A B3A B7A 116.8(2) . . ?
B8A B3A B7A 58.51(16) . . ?
C1A B3A B5A 57.31(16) . . ?
B8A B3A B5A 59.26(16) . . ?
B7A B3A B5A 98.79(19) . . ?
C1A B3A Fe4 62.00(13) . . ?
B8A B3A Fe4 111.06(17) . . ?
B7A B3A Fe4 65.07(12) . . ?
B5A B3A Fe4 96.46(14) . . ?
C1A B3A H3C 119.8(13) . . ?
B8A B3A H3C 114.0(13) . . ?
B7A B3A H3C 118.2(13) . . ?
B5A B3A H3C 131.6(13) . . ?
Fe4 B3A H3C 126.1(13) . . ?
C1A B5A B11A 133.7(2) . . ?
C1A B5A B8A 99.91(19) . . ?
B11A B5A B8A 56.49(16) . . ?
C1A B5A B9A 100.35(18) . . ?
B11A B5A B9A 56.41(16) . . ?
B8A B5A B9A 103.1(2) . . ?
C1A B5A B2A 48.11(14) . . ?
B11A B5A B2A 105.6(2) . . ?
B8A B5A B2A 119.9(2) . . ?
B9A B5A B2A 54.31(15) . . ?
C1A B5A B3A 47.26(14) . . ?
B11A B5A B3A 105.6(2) . . ?
B8A B5A B3A 54.49(15) . . ?
B9A B5A B3A 119.4(2) . . ?
B2A B5A B3A 86.90(17) . . ?
C1A B5A H5C 109.9(14) . . ?
B11A B5A H5C 116.3(14) . . ?
B8A B5A H5C 122.0(14) . . ?
B9A B5A H5C 118.1(14) . . ?
B2A B5A H5C 117.1(14) . . ?
B3A B5A H5C 120.9(15) . . ?
C10A B6A B12A 60.71(16) . . ?
C10A B6A B9A 105.2(2) . . ?
B12A B6A B9A 59.32(17) . . ?
C10A B6A B2A 115.9(2) . . ?
B12A B6A B2A 113.3(2) . . ?
B9A B6A B2A 59.22(16) . . ?
C10A B6A Fe4 65.43(13) . . ?
B12A B6A Fe4 119.49(18) . . ?
B9A B6A Fe4 114.72(17) . . ?
B2A B6A Fe4 68.45(14) . . ?
C10A B6A H6C 118.6(14) . . ?
B12A B6A H6C 113.2(14) . . ?
B9A B6A H6C 123.3(14) . . ?
B2A B6A H6C 120.3(14) . . ?
Fe4 B6A H6C 115.3(14) . . ?
C10A B7A B8A 104.9(2) . . ?
C10A B7A B13A 60.78(16) . . ?
B8A B7A B13A 58.96(17) . . ?
C10A B7A B3A 116.0(2) . . ?
B8A B7A B3A 60.45(16) . . ?
B13A B7A B3A 114.3(2) . . ?
C10A B7A Fe4 65.54(13) . . ?
B8A B7A Fe4 114.50(18) . . ?
B13A B7A Fe4 119.55(18) . . ?
B3A B7A Fe4 67.60(13) . . ?
C10A B7A H7C 121.1(13) . . ?
B8A B7A H7C 123.4(13) . . ?
B13A B7A H7C 116.5(14) . . ?
B3A B7A H7C 116.2(14) . . ?
Fe4 B7A H7C 113.6(13) . . ?
B13A B8A B11A 61.14(18) . . ?
B13A B8A B7A 60.76(17) . . ?
B11A B8A B7A 108.1(2) . . ?
B13A B8A B3A 116.4(2) . . ?
B11A B8A B3A 118.6(2) . . ?
B7A B8A B3A 61.04(17) . . ?
B13A B8A B5A 107.9(2) . . ?
B11A B8A B5A 59.32(17) . . ?
B7A B8A B5A 105.30(19) . . ?
B3A B8A B5A 66.26(17) . . ?
B13A B8A H8C 120.4(14) . . ?
B11A B8A H8C 122.3(14) . . ?
B7A B8A H8C 121.7(13) . . ?
B3A B8A H8C 110.3(14) . . ?
B5A B8A H8C 124.0(14) . . ?
B12A B9A B11A 61.31(17) . . ?
B12A B9A B6A 60.09(17) . . ?
B11A B9A B6A 107.7(2) . . ?
B12A B9A B2A 116.6(2) . . ?
B11A B9A B2A 117.9(2) . . ?
B6A B9A B2A 62.09(17) . . ?
B12A B9A B5A 107.6(2) . . ?
B11A B9A B5A 59.26(16) . . ?
B6A B9A B5A 104.9(2) . . ?
B2A B9A B5A 65.19(16) . . ?
B12A B9A H9C 121.1(14) . . ?
B11A B9A H9C 123.2(13) . . ?
B6A B9A H9C 121.4(13) . . ?
B2A B9A H9C 109.6(14) . . ?
B5A B9A H9C 124.3(14) . . ?
B6A C10A B7A 122.5(2) . . ?
B6A C10A B12A 62.06(17) . . ?
B7A C10A B12A 115.0(2) . . ?
B6A C10A B13A 114.6(2) . . ?
B7A C10A B13A 62.44(16) . . ?
B12A C10A B13A 60.63(16) . . ?
B6A C10A Fe4 69.95(13) . . ?
B7A C10A Fe4 69.78(14) . . ?
B12A C10A Fe4 124.55(17) . . ?
B13A C10A Fe4 124.63(17) . . ?
B6A C10A H10C 115.4(16) . . ?
B7A C10A H10C 116.7(16) . . ?
B12A C10A H10C 112.9(16) . . ?
B13A C10A H10C 113.8(16) . . ?
Fe4 C10A H10C 111.5(16) . . ?
B9A B11A B8A 115.7(2) . . ?
B9A B11A B13A 108.7(2) . . ?
B8A B11A B13A 58.89(17) . . ?
B9A B11A B12A 58.91(16) . . ?
B8A B11A B12A 108.2(2) . . ?
B13A B11A B12A 59.01(16) . . ?
B9A B11A B5A 64.33(17) . . ?
B8A B11A B5A 64.19(17) . . ?
B13A B11A B5A 109.9(2) . . ?
B12A B11A B5A 109.7(2) . . ?
B9A B11A H11C 118.8(13) . . ?
B8A B11A H11C 117.3(13) . . ?
B13A B11A H11C 123.6(14) . . ?
B12A B11A H11C 125.1(13) . . ?
B5A B11A H11C 116.7(14) . . ?
C10A B12A B9A 103.5(2) . . ?
C10A B12A B13A 59.96(16) . . ?
B9A B12A B13A 110.6(2) . . ?
C10A B12A B6A 57.22(16) . . ?
B9A B12A B6A 60.59(17) . . ?
B13A B12A B6A 109.9(2) . . ?
C10A B12A B11A 102.3(2) . . ?
B9A B12A B11A 59.78(17) . . ?
B13A B12A B11A 60.33(17) . . ?
B6A B12A B11A 107.0(2) . . ?
C10A B12A H12C 120.4(14) . . ?
B9A B12A H12C 125.7(15) . . ?
B13A B12A H12C 118.1(14) . . ?
B6A B12A H12C 118.3(14) . . ?
B11A B12A H12C 129.3(14) . . ?
B8A B13A C10A 102.9(2) . . ?
B8A B13A B12A 110.5(2) . . ?
C10A B13A B12A 59.41(16) . . ?
B8A B13A B7A 60.29(17) . . ?
C10A B13A B7A 56.78(15) . . ?
B12A B13A B7A 109.1(2) . . ?
B8A B13A B11A 59.98(17) . . ?
C10A B13A B11A 102.1(2) . . ?
B12A B13A B11A 60.66(17) . . ?
B7A B13A B11A 106.9(2) . . ?
B8A B13A H13C 126.7(13) . . ?
C10A B13A H13C 120.8(13) . . ?
B12A B13A H13C 117.3(13) . . ?
B7A B13A H13C 119.6(13) . . ?
B11A B13A H13C 128.5(13) . . ?
B2B C1B B3B 126.9(2) . . ?
B2B C1B B5B 75.13(19) . . ?
B3B C1B B5B 73.52(19) . . ?
B2B C1B Fe4 78.10(15) . . ?
B3B C1B Fe4 76.91(15) . . ?
B5B C1B Fe4 113.83(17) . . ?
B2B C1B H1D 118.7(16) . . ?
B3B C1B H1D 113.8(16) . . ?
B5B C1B H1D 119.4(16) . . ?
Fe4 C1B H1D 126.6(16) . . ?
C1B B2B B9B 114.8(2) . . ?
C1B B2B B6B 116.3(2) . . ?
B9B B2B B6B 58.22(17) . . ?
C1B B2B B5B 57.34(16) . . ?
B9B B2B B5B 59.95(16) . . ?
B6B B2B B5B 98.7(2) . . ?
C1B B2B Fe4 61.12(14) . . ?
B9B B2B Fe4 110.61(18) . . ?
B6B B2B Fe4 64.92(14) . . ?
B5B B2B Fe4 95.48(16) . . ?
C1B B2B H2D 117.5(12) . . ?
B9B B2B H2D 113.1(12) . . ?
B6B B2B H2D 122.1(12) . . ?
B5B B2B H2D 127.5(12) . . ?
Fe4 B2B H2D 129.7(12) . . ?
C1B B3B B8B 116.3(2) . . ?
C1B B3B B7B 117.3(2) . . ?
B8B B3B B7B 58.66(16) . . ?
C1B B3B B5B 58.11(17) . . ?
B8B B3B B5B 60.79(16) . . ?
B7B B3B B5B 100.12(19) . . ?
C1B B3B Fe4 61.77(13) . . ?
B8B B3B Fe4 111.77(17) . . ?
B7B B3B Fe4 65.02(13) . . ?
B5B B3B Fe4 97.19(15) . . ?
C1B B3B H3D 118.6(13) . . ?
B8B B3B H3D 113.1(13) . . ?
B7B B3B H3D 118.4(13) . . ?
B5B B3B H3D 130.3(13) . . ?
Fe4 B3B H3D 126.1(12) . . ?
C1B B5B B11B 134.0(2) . . ?
C1B B5B B8B 100.93(19) . . ?
B11B B5B B8B 56.47(16) . . ?
C1B B5B B9B 100.22(19) . . ?
B11B B5B B9B 56.00(16) . . ?
B8B B5B B9B 102.95(19) . . ?
C1B B5B B3B 48.37(15) . . ?
B11B B5B B3B 105.6(2) . . ?
B8B B5B B3B 54.46(15) . . ?
B9B B5B B3B 119.77(19) . . ?
C1B B5B B2B 47.53(15) . . ?
B11B B5B B2B 105.5(2) . . ?
B8B B5B B2B 120.12(19) . . ?
B9B B5B B2B 54.60(15) . . ?
B3B B5B B2B 87.25(17) . . ?
C1B B5B H5D 113.3(14) . . ?
B11B B5B H5D 112.7(14) . . ?
B8B B5B H5D 118.0(14) . . ?
B9B B5B H5D 118.6(14) . . ?
B3B B5B H5D 121.1(14) . . ?
B2B B5B H5D 121.2(14) . . ?
C10B B6B B9B 105.1(2) . . ?
C10B B6B B12B 60.47(17) . . ?
B9B B6B B12B 59.35(17) . . ?
C10B B6B B2B 116.0(2) . . ?
B9B B6B B2B 60.47(17) . . ?
B12B B6B B2B 114.5(2) . . ?
C10B B6B Fe4 64.94(14) . . ?
B9B B6B Fe4 114.70(18) . . ?
B12B B6B Fe4 118.81(19) . . ?
B2B B6B Fe4 67.97(14) . . ?
C10B B6B H6D 122.4(13) . . ?
B9B B6B H6D 121.3(14) . . ?
B12B B6B H6D 115.6(13) . . ?
B2B B6B H6D 115.9(13) . . ?
Fe4 B6B H6D 115.6(13) . . ?
C10B B7B B13B 60.64(17) . . ?
C10B B7B B8B 104.9(2) . . ?
B13B B7B B8B 59.15(16) . . ?
C10B B7B B3B 114.7(2) . . ?
B13B B7B B3B 113.1(2) . . ?
B8B B7B B3B 59.63(16) . . ?
C10B B7B Fe4 65.27(13) . . ?
B13B B7B Fe4 119.19(18) . . ?
B8B B7B Fe4 114.46(18) . . ?
B3B B7B Fe4 67.45(13) . . ?
C10B B7B H7D 124.0(13) . . ?
B13B B7B H7D 119.2(13) . . ?
B8B B7B H7D 122.3(13) . . ?
B3B B7B H7D 114.4(13) . . ?
Fe4 B7B H7D 112.8(13) . . ?
B13B B8B B7B 60.39(17) . . ?
B13B B8B B11B 61.14(17) . . ?
B7B B8B B11B 107.9(2) . . ?
B13B B8B B3B 116.1(2) . . ?
B7B B8B B3B 61.71(16) . . ?
B11B B8B B3B 117.1(2) . . ?
B13B B8B B5B 107.3(2) . . ?
B7B B8B B5B 104.9(2) . . ?
B11B B8B B5B 59.11(17) . . ?
B3B B8B B5B 64.75(17) . . ?
B13B B8B H8D 118.8(13) . . ?
B7B B8B H8D 121.6(13) . . ?
B11B B8B H8D 121.5(13) . . ?
B3B B8B H8D 113.0(13) . . ?
B5B B8B H8D 125.7(13) . . ?
B12B B9B B11B 61.32(18) . . ?
B12B B9B B6B 60.33(18) . . ?
B11B B9B B6B 107.9(2) . . ?
B12B B9B B2B 116.1(2) . . ?
B11B B9B B2B 118.0(2) . . ?
B6B B9B B2B 61.31(17) . . ?
B12B B9B B5B 107.3(2) . . ?
B11B B9B B5B 59.18(17) . . ?
B6B B9B B5B 104.5(2) . . ?
B2B B9B B5B 65.45(17) . . ?
B12B B9B H9D 121.9(14) . . ?
B11B B9B H9D 120.8(14) . . ?
B6B B9B H9D 124.2(14) . . ?
B2B B9B H9D 110.8(14) . . ?
B5B B9B H9D 122.4(14) . . ?
B6B C10B B7B 123.2(2) . . ?
B6B C10B B12B 62.30(18) . . ?
B7B C10B B12B 114.9(2) . . ?
B6B C10B B13B 114.7(2) . . ?
B7B C10B B13B 62.14(17) . . ?
B12B C10B B13B 60.46(17) . . ?
B6B C10B Fe4 70.50(14) . . ?
B7B C10B Fe4 69.94(14) . . ?
B12B C10B Fe4 125.19(17) . . ?
B13B C10B Fe4 124.51(17) . . ?
B6B C10B H10D 115.8(16) . . ?
B7B C10B H10D 115.8(17) . . ?
B12B C10B H10D 113.1(17) . . ?
B13B C10B H10D 113.4(16) . . ?
Fe4 C10B H10D 111.4(16) . . ?
B9B B11B B8B 116.5(2) . . ?
B9B B11B B13B 108.6(2) . . ?
B8B B11B B13B 58.71(17) . . ?
B9B B11B B12B 59.06(17) . . ?
B8B B11B B12B 108.2(2) . . ?
B13B B11B B12B 58.61(17) . . ?
B9B B11B B5B 64.81(18) . . ?
B8B B11B B5B 64.42(17) . . ?
B13B B11B B5B 109.6(2) . . ?
B12B B11B B5B 109.9(2) . . ?
B9B B11B H11D 119.1(14) . . ?
B8B B11B H11D 117.2(14) . . ?
B13B B11B H11D 122.7(14) . . ?
B12B B11B H11D 123.9(14) . . ?
B5B B11B H11D 118.1(13) . . ?
C10B B12B B9B 103.4(2) . . ?
C10B B12B B13B 59.93(17) . . ?
B9B B12B B13B 110.7(2) . . ?
C10B B12B B6B 57.23(16) . . ?
B9B B12B B6B 60.32(18) . . ?
B13B B12B B6B 109.9(2) . . ?
C10B B12B B11B 102.3(2) . . ?
B9B B12B B11B 59.62(17) . . ?
B13B B12B B11B 60.66(17) . . ?
B6B B12B B11B 106.6(2) . . ?
C10B B12B H12D 124.0(14) . . ?
B9B B12B H12D 122.1(14) . . ?
B13B B12B H12D 120.6(14) . . ?
B6B B12B H12D 118.4(13) . . ?
B11B B12B H12D 127.4(13) . . ?
C10B B13B B8B 103.3(2) . . ?
C10B B13B B12B 59.62(17) . . ?
B8B B13B B12B 111.2(2) . . ?
C10B B13B B7B 57.22(16) . . ?
B8B B13B B7B 60.47(17) . . ?
B12B B13B B7B 109.9(2) . . ?
C10B B13B B11B 102.1(2) . . ?
B8B B13B B11B 60.15(17) . . ?
B12B B13B B11B 60.73(17) . . ?
B7B B13B B11B 107.2(2) . . ?
C10B B13B H13D 120.1(14) . . ?
B8B B13B H13D 124.8(14) . . ?
B12B B13B H13D 119.3(14) . . ?
B7B B13B H13D 116.3(14) . . ?
B11B B13B H13D 130.7(14) . . ?
C2 C1 C6 118.8(2) . . ?
C2 C1 C7 121.8(2) . . ?
C6 C1 C7 119.4(2) . . ?
C1 C2 C3 120.8(2) . . ?
C1 C2 H2A 119.6 . . ?
C3 C2 H2A 119.6 . . ?
C4 C3 C2 120.1(3) . . ?
C4 C3 H3A 119.9 . . ?
C2 C3 H3A 119.9 . . ?
C3 C4 C5 119.5(3) . . ?
C3 C4 H4A 120.3 . . ?
C5 C4 H4A 120.3 . . ?
C6 C5 C4 120.2(3) . . ?
C6 C5 H5A 119.9 . . ?
C4 C5 H5A 119.9 . . ?
C5 C6 C1 120.5(3) . . ?
C5 C6 H6A 119.7 . . ?
C1 C6 H6A 119.7 . . ?
C1 C7 N1 115.8(2) . . ?
C1 C7 H7A 108.3 . . ?
N1 C7 H7A 108.3 . . ?
C1 C7 H7B 108.3 . . ?
N1 C7 H7B 108.3 . . ?
H7A C7 H7B 107.4 . . ?
N1 C8 H8A 109.5 . . ?
N1 C8 H8B 109.5 . . ?
H8A C8 H8B 109.5 . . ?
N1 C8 H8E 109.5 . . ?
H8A C8 H8E 109.5 . . ?
H8B C8 H8E 109.5 . . ?
C10 N1 C9 109.61(17) . . ?
C10 N1 C8 108.2 . . ?
C9 N1 C8 108.17(12) . . ?
C10 N1 C7 107.78(16) . . ?
C9 N1 C7 111.13(18) . . ?
C8 N1 C7 111.93(12) . . ?
N1 C10 H10F 109.5 . . ?
N1 C10 H10G 109.4 . . ?
H10F C10 H10G 109.5 . . ?
N1 C10 H10H 109.5 . . ?
H10F C10 H10H 109.5 . . ?
H10G C10 H10H 109.5 . . ?
N1 C9 H9A 109.5 . . ?
N1 C9 H9B 109.5 . . ?
H9A C9 H9B 109.5 . . ?
N1 C9 H9E 109.5 . . ?
H9A C9 H9E 109.5 . . ?
H9B C9 H9E 109.5 . . ?

loop_
_geom_bond_atom_site_label_1
_geom_bond_atom_site_label_2
_geom_bond_distance
_geom_bond_site_symmetry_2
_geom_bond_publ_flag
Fe4 C1B 2.058(2) . ?
Fe4 C1A 2.062(3) . ?
Fe4 C10B 2.159(3) . ?
Fe4 C10A 2.164(3) . ?
Fe4 B7A 2.231(3) . ?
Fe4 B7B 2.233(3) . ?
Fe4 B6A 2.235(3) . ?
Fe4 B6B 2.247(3) . ?
Fe4 B3A 2.274(3) . ?
Fe4 B3B 2.275(3) . ?
Fe4 B2B 2.300(3) . ?
Fe4 B2A 2.309(3) . ?
C1A B3A 1.534(4) . ?
C1A B2A 1.539(4) . ?
C1A B5A 1.758(4) . ?
C1A H1C 0.95(3) . ?
B2A B9A 1.775(4) . ?
B2A B6A 1.826(4) . ?
B2A B5A 1.984(4) . ?
B2A H2C 1.11(3) . ?
B3A B8A 1.798(4) . ?
B3A B7A 1.809(4) . ?
B3A B5A 2.022(4) . ?
B3A H3C 1.13(3) . ?
B5A B11A 1.814(4) . ?
B5A B8A 1.899(4) . ?
B5A B9A 1.902(4) . ?
B5A H5C 1.06(3) . ?
B6A C10A 1.671(4) . ?
B6A B12A 1.756(4) . ?
B6A B9A 1.765(4) . ?
B6A H6C 1.07(2) . ?
B7A C10A 1.671(4) . ?
B7A B8A 1.763(4) . ?
B7A B13A 1.771(4) . ?
B7A H7C 1.09(3) . ?
B8A B13A 1.739(4) . ?
B8A B11A 1.759(4) . ?
B8A H8C 1.11(3) . ?
B9A B12A 1.742(4) . ?
B9A B11A 1.758(4) . ?
B9A H9C 1.07(3) . ?
C10A B12A 1.734(4) . ?
C10A B13A 1.743(4) . ?
C10A H10C 0.93(3) . ?
B11A B13A 1.779(4) . ?
B11A B12A 1.785(4) . ?
B11A H11C 1.12(3) . ?
B12A B13A 1.755(4) . ?
B12A H12C 1.07(3) . ?
B13A H13C 1.13(3) . ?
C1B B2B 1.535(4) . ?
C1B B3B 1.543(4) . ?
C1B B5B 1.752(4) . ?
C1B H1D 0.96(3) . ?
B2B B9B 1.803(5) . ?
B2B B6B 1.817(4) . ?
B2B B5B 2.012(4) . ?
B2B H2D 1.26(3) . ?
B3B B8B 1.780(4) . ?
B3B B7B 1.817(4) . ?
B3B B5B 1.979(4) . ?
B3B H3D 1.16(3) . ?
B5B B11B 1.817(4) . ?
B5B B8B 1.910(4) . ?
B5B B9B 1.914(4) . ?
B5B H5D 1.11(3) . ?
B6B C10B 1.672(4) . ?
B6B B9B 1.761(4) . ?
B6B B12B 1.761(4) . ?
B6B H6D 1.13(3) . ?
B7B C10B 1.675(4) . ?
B7B B13B 1.761(4) . ?
B7B B8B 1.763(4) . ?
B7B H7D 1.11(3) . ?
B8B B13B 1.739(4) . ?
B8B B11B 1.765(4) . ?
B8B H8D 1.18(3) . ?
B9B B12B 1.744(4) . ?
B9B B11B 1.754(4) . ?
B9B H9D 1.10(3) . ?
C10B B12B 1.731(4) . ?
C10B B13B 1.736(4) . ?
C10B H10D 0.95(3) . ?
B11B B13B 1.782(4) . ?
B11B B12B 1.784(4) . ?
B11B H11D 1.11(3) . ?
B12B B13B 1.745(5) . ?
B12B H12D 1.12(3) . ?
B13B H13D 1.11(3) . ?
C1 C2 1.387(4) . ?
C1 C6 1.395(4) . ?
C1 C7 1.505(4) . ?
C2 C3 1.390(4) . ?
C2 H2A 0.9500 . ?
C3 C4 1.385(4) . ?
C3 H3A 0.9500 . ?
C4 C5 1.391(4) . ?
C4 H4A 0.9500 . ?
C5 C6 1.386(4) . ?
C5 H5A 0.9500 . ?
C6 H6A 0.9500 . ?
C7 N1 1.525(3) . ?
C7 H7A 0.9900 . ?
C7 H7B 0.9900 . ?
C8 N1 1.5066 . ?
C8 H8A 0.9800 . ?
C8 H8B 0.9800 . ?
C8 H8E 0.9800 . ?
N1 C10 1.4995 . ?
N1 C9 1.500(3) . ?
C10 H10F 0.9796 . ?
C10 H10G 0.9805 . ?
C10 H10H 0.9799 . ?
C9 H9A 0.9800 . ?
C9 H9B 0.9800 . ?
C9 H9E 0.9800 . ?
